data_4087009
loop_
_publ_author_name
'Garc\'es, Andr\'es'
'S\'anchez-Barba, Luis F.'
'Fern\'andez-Baeza, Juan'
'Otero, Antonio'
'Lara-S\'anchez, Agust\'in'
'Rodr\'iguez, Ana M.'

_publ_section_title
;
 Studies on Multinuclear Magnesium tert-Butyl Heteroscorpionates:
 Synthesis, Coordination Ability, and Heteroselective Ring-Opening
 Polymerization of rac-Lactide
;
_journal_issue 4
_journal_name_full Organometallics
_journal_page_first 884
_journal_paper_doi 10.1021/acs.organomet.6b00934
_journal_volume 36
_journal_year 2017
_chemical_formula_moiety 'C22 H38 Mg N6'
_chemical_formula_sum 'C22 H38 Mg N6'
_chemical_formula_weight 410.89
_chemical_name_systematic
;
 ?
;
_space_group_crystal_system triclinic
_space_group_IT_number 2
_space_group_name_Hall '-P 1'
_space_group_name_H-M_alt 'P -1'
_symmetry_space_group_name_Hall '-P 1'
_symmetry_space_group_name_H-M 'P -1'
_atom_sites_solution_hydrogens geom
_audit_creation_method SHELXL-2013
_cell_angle_alpha 67.454(8)
_cell_angle_beta 77.603(9)
_cell_angle_gamma 78.785(9)
_cell_formula_units_Z 2
_cell_length_a 8.2810(12)
_cell_length_b 11.4260(19)
_cell_length_c 14.823(2)
_cell_measurement_reflns_used 473
_cell_measurement_temperature 250(2)
_cell_measurement_theta_max 17.789
_cell_measurement_theta_min 3.385
_cell_volume 1255.3(3)
_computing_cell_refinement 'Bruker SAINT'
_computing_data_collection 'Bruker APEX'
_computing_data_reduction 'Bruker SAINT, SADABS, XPREP'
_computing_molecular_graphics 'WINGX v2014.1 (Farrugia, 2012)'
_computing_publication_material 'WINGX v2014.1 (Farrugia, 2012)'
_computing_structure_refinement 'SHELXL-2013 (Sheldrick, 2013)'
_computing_structure_solution 'SHELXS-2013 (Sheldrick, 2013)'
_diffrn_ambient_temperature 250(2)
_diffrn_measured_fraction_theta_full 0.973
_diffrn_measured_fraction_theta_max 0.995
_diffrn_measurement_device_type 'CCD X8 APEXII'
_diffrn_measurement_method 'omega and phi scans'
_diffrn_radiation_type MoK\a
_diffrn_radiation_wavelength 0.71073
_diffrn_reflns_av_R_equivalents 0.0638
_diffrn_reflns_av_unetI/netI 0.0902
_diffrn_reflns_Laue_measured_fraction_full 0.973
_diffrn_reflns_Laue_measured_fraction_max 0.995
_diffrn_reflns_limit_h_max 9
_diffrn_reflns_limit_h_min -8
_diffrn_reflns_limit_k_max 13
_diffrn_reflns_limit_k_min -13
_diffrn_reflns_limit_l_max 16
_diffrn_reflns_limit_l_min -17
_diffrn_reflns_number 8660
_diffrn_reflns_point_group_measured_fraction_full 0.973
_diffrn_reflns_point_group_measured_fraction_max 0.995
_diffrn_reflns_theta_full 25.242
_diffrn_reflns_theta_max 24.999
_diffrn_reflns_theta_min 2.744
_exptl_absorpt_coefficient_mu 0.089
_exptl_absorpt_correction_T_max 0.7461
_exptl_absorpt_correction_T_min 0.6573
_exptl_absorpt_correction_type multi-scan
_exptl_absorpt_process_details SADABS
_exptl_crystal_colour colourless
_exptl_crystal_density_diffrn 1.087
_exptl_crystal_description prism
_exptl_crystal_F_000 448
_exptl_crystal_size_max 0.260
_exptl_crystal_size_mid 0.220
_exptl_crystal_size_min 0.100
_refine_diff_density_max 0.187
_refine_diff_density_min -0.194
_refine_diff_density_rms 0.045
_refine_ls_extinction_method none
_refine_ls_goodness_of_fit_ref 0.943
_refine_ls_hydrogen_treatment constr
_refine_ls_matrix_type full
_refine_ls_number_parameters 273
_refine_ls_number_reflns 4414
_refine_ls_number_restraints 0
_refine_ls_restrained_S_all 0.943
_refine_ls_R_factor_all 0.1176
_refine_ls_R_factor_gt 0.0655
_refine_ls_shift/su_max 0.016
_refine_ls_shift/su_mean 0.000
_refine_ls_structure_factor_coef Fsqd
_refine_ls_weighting_details 'w=1/[\s^2^(Fo^2^)+(0.1003P)^2^] where P=(Fo^2^+2Fc^2^)/3'
_refine_ls_weighting_scheme calc
_refine_ls_wR_factor_gt 0.1610
_refine_ls_wR_factor_ref 0.1956
_reflns_Friedel_coverage 0.000
_reflns_number_gt 2499
_reflns_number_total 4414
_reflns_threshold_expression 'I > 2\s(I)'
_cod_data_source_file om6b00934_si_002.cif
_cod_data_source_block 6
_cod_depositor_comments 'Adding full bibliography for 4087009--4087016.cif.'
_cod_database_code 4087009
_shelx_space_group_comment
;
The symmetry employed for this shelxl refinement is uniquely defined
by the following loop, which should always be used as a source of
symmetry information in preference to the above space-group names.
They are only intended as comments.
;
_shelx_estimated_absorpt_t_min 0.977
_shelx_estimated_absorpt_t_max 0.991
_shelxl_version_number 2013-4

loop_
_space_group_symop_operation_xyz
'x, y, z'
'-x, -y, -z'

loop_
_atom_site_label
_atom_site_type_symbol
_atom_site_fract_x
_atom_site_fract_y
_atom_site_fract_z
_atom_site_U_iso_or_equiv
_atom_site_adp_type
_atom_site_occupancy
_atom_site_site_symmetry_order
_atom_site_calc_flag
_atom_site_refinement_flags_posn
_atom_site_refinement_flags_adp
Mg1 Mg -0.02496(13) 0.43072(10) 0.26005(8) 0.0403(3) Uani 1 1 d . .
N1 N -0.1600(3) 0.2803(2) 0.3685(2) 0.0414(7) Uani 1 1 d . .
N2 N -0.1195(3) 0.1707(2) 0.34781(19) 0.0392(6) Uani 1 1 d . .
N3 N -0.1217(3) 0.3938(3) 0.15114(19) 0.0408(7) Uani 1 1 d . .
N4 N -0.1213(3) 0.2659(3) 0.1742(2) 0.0414(7) Uani 1 1 d . .
N5 N 0.1758(3) 0.2956(2) 0.2529(2) 0.0415(7) Uani 1 1 d . .
N6 N 0.2727(3) 0.1189(3) 0.2041(2) 0.0483(7) Uani 1 1 d . .
C1 C -0.1761(4) 0.0696(3) 0.4247(3) 0.0507(9) Uani 1 1 d . .
C2 C -0.2557(5) 0.1152(4) 0.4971(3) 0.0611(11) Uani 1 1 d . .
H2 H -0.3069 0.0681 0.5596 0.073 Uiso 1 1 calc R U
C3 C -0.2461(4) 0.2449(3) 0.4601(3) 0.0492(9) Uani 1 1 d . .
C4 C -0.1507(6) -0.0623(4) 0.4221(3) 0.0791(14) Uani 1 1 d . .
H4A H -0.2202 -0.0662 0.3794 0.119 Uiso 1 1 calc R U
H4B H -0.1794 -0.1221 0.4876 0.119 Uiso 1 1 calc R U
H4C H -0.0360 -0.0834 0.3976 0.119 Uiso 1 1 calc R U
C5 C -0.3180(6) 0.3405(4) 0.5083(3) 0.0740(13) Uani 1 1 d . .
H5A H -0.2829 0.4220 0.4666 0.111 Uiso 1 1 calc R U
H5B H -0.2802 0.3137 0.5708 0.111 Uiso 1 1 calc R U
H5C H -0.4375 0.3473 0.5184 0.111 Uiso 1 1 calc R U
C6 C -0.2103(4) 0.2434(4) 0.1168(3) 0.0503(9) Uani 1 1 d . .
C7 C -0.2657(4) 0.3615(4) 0.0545(3) 0.0572(10) Uani 1 1 d . .
H7 H -0.3289 0.3782 0.0051 0.069 Uiso 1 1 calc R U
C8 C -0.2114(4) 0.4513(3) 0.0780(2) 0.0459(8) Uani 1 1 d . .
C9 C -0.2404(5) 0.1141(4) 0.1285(3) 0.0728(12) Uani 1 1 d . .
H9A H -0.1387 0.0691 0.1065 0.109 Uiso 1 1 calc R U
H9B H -0.3235 0.1216 0.0896 0.109 Uiso 1 1 calc R U
H9C H -0.2785 0.0679 0.1968 0.109 Uiso 1 1 calc R U
C10 C -0.2391(5) 0.5939(4) 0.0327(3) 0.0649(11) Uani 1 1 d . .
H10A H -0.3390 0.6256 0.0673 0.097 Uiso 1 1 calc R U
H10B H -0.2503 0.6188 -0.0355 0.097 Uiso 1 1 calc R U
H10C H -0.1460 0.6288 0.0373 0.097 Uiso 1 1 calc R U
C11 C -0.0306(4) 0.1739(3) 0.2511(2) 0.0393(8) Uani 1 1 d . .
H11 H -0.0314 0.0898 0.2482 0.047 Uiso 1 1 calc R U
C12 C 0.1538(4) 0.1939(3) 0.2342(2) 0.0387(8) Uani 1 1 d . .
C13 C 0.3502(4) 0.3144(3) 0.2405(3) 0.0474(9) Uani 1 1 d . .
H13 H 0.4081 0.3019 0.1792 0.057 Uiso 1 1 calc R U
C14 C 0.4367(5) 0.2199(4) 0.3249(3) 0.0710(12) Uani 1 1 d . .
H14A H 0.3829 0.2315 0.3855 0.107 Uiso 1 1 calc R U
H14B H 0.5514 0.2338 0.3127 0.107 Uiso 1 1 calc R U
H14C H 0.4309 0.1345 0.3298 0.107 Uiso 1 1 calc R U
C15 C 0.3608(5) 0.4502(4) 0.2301(3) 0.0681(12) Uani 1 1 d . .
H15A H 0.3057 0.5090 0.1763 0.102 Uiso 1 1 calc R U
H15B H 0.4756 0.4638 0.2173 0.102 Uiso 1 1 calc R U
H15C H 0.3077 0.4636 0.2902 0.102 Uiso 1 1 calc R U
C16 C 0.2441(4) 0.0144(3) 0.1786(3) 0.0512(9) Uani 1 1 d . .
H16 H 0.1370 -0.0146 0.2151 0.061 Uiso 1 1 calc R U
C17 C 0.3823(6) -0.0943(4) 0.2087(4) 0.0817(14) Uani 1 1 d . .
H17A H 0.4871 -0.0672 0.1715 0.123 Uiso 1 1 calc R U
H17B H 0.3621 -0.1659 0.1957 0.123 Uiso 1 1 calc R U
H17C H 0.3854 -0.1189 0.2780 0.123 Uiso 1 1 calc R U
C18 C 0.2408(7) 0.0574(4) 0.0706(4) 0.0947(16) Uani 1 1 d . .
H18A H 0.1535 0.1269 0.0526 0.142 Uiso 1 1 calc R U
H18B H 0.2208 -0.0122 0.0550 0.142 Uiso 1 1 calc R U
H18C H 0.3459 0.0851 0.0346 0.142 Uiso 1 1 calc R U
C19 C -0.0746(5) 0.6192(3) 0.2682(3) 0.0537(10) Uani 1 1 d . .
C20 C -0.0180(7) 0.6194(4) 0.3587(4) 0.0922(16) Uani 1 1 d . .
H20A H 0.1007 0.5973 0.3537 0.138 Uiso 1 1 calc R U
H20B H -0.0712 0.5582 0.4169 0.138 Uiso 1 1 calc R U
H20C H -0.0474 0.7029 0.3629 0.138 Uiso 1 1 calc R U
C21 C -0.2621(5) 0.6624(4) 0.2759(4) 0.0835(14) Uani 1 1 d . .
H21A H -0.3195 0.6001 0.3312 0.125 Uiso 1 1 calc R U
H21B H -0.2991 0.6711 0.2163 0.125 Uiso 1 1 calc R U
H21C H -0.2853 0.7431 0.2850 0.125 Uiso 1 1 calc R U
C22 C 0.0094(6) 0.7214(4) 0.1785(4) 0.0870(15) Uani 1 1 d . .
H22A H -0.0265 0.8036 0.1844 0.131 Uiso 1 1 calc R U
H22B H -0.0207 0.7221 0.1192 0.131 Uiso 1 1 calc R U
H22C H 0.1282 0.7027 0.1754 0.131 Uiso 1 1 calc R U

loop_
_atom_site_aniso_label
_atom_site_aniso_U_11
_atom_site_aniso_U_22
_atom_site_aniso_U_33
_atom_site_aniso_U_23
_atom_site_aniso_U_13
_atom_site_aniso_U_12
Mg1 0.0379(6) 0.0358(6) 0.0500(7) -0.0182(5) -0.0088(5) -0.0032(5)
N1 0.0413(16) 0.0382(16) 0.0475(17) -0.0198(13) -0.0056(13) -0.0035(12)
N2 0.0348(15) 0.0385(15) 0.0457(16) -0.0187(13) -0.0012(12) -0.0059(12)
N3 0.0363(15) 0.0444(16) 0.0416(16) -0.0146(13) -0.0049(12) -0.0072(13)
N4 0.0365(15) 0.0445(17) 0.0480(17) -0.0215(14) -0.0055(13) -0.0068(13)
N5 0.0280(14) 0.0428(16) 0.0583(18) -0.0219(14) -0.0062(12) -0.0070(12)
N6 0.0370(16) 0.0459(17) 0.066(2) -0.0284(16) -0.0036(14) 0.0000(13)
C1 0.055(2) 0.040(2) 0.051(2) -0.0078(18) -0.0043(17) -0.0125(17)
C2 0.082(3) 0.051(2) 0.038(2) -0.0090(18) 0.0040(19) -0.011(2)
C3 0.053(2) 0.053(2) 0.042(2) -0.0210(18) -0.0026(17) -0.0056(18)
C4 0.103(4) 0.042(2) 0.081(3) -0.018(2) 0.009(3) -0.016(2)
C5 0.092(3) 0.069(3) 0.063(3) -0.039(2) 0.009(2) -0.008(2)
C6 0.0399(19) 0.069(3) 0.055(2) -0.034(2) -0.0056(17) -0.0138(18)
C7 0.045(2) 0.085(3) 0.052(2) -0.031(2) -0.0156(18) -0.009(2)
C8 0.0353(18) 0.059(2) 0.0396(19) -0.0136(18) -0.0025(15) -0.0079(17)
C9 0.076(3) 0.080(3) 0.087(3) -0.049(3) -0.018(2) -0.022(2)
C10 0.059(2) 0.071(3) 0.053(2) -0.009(2) -0.0106(19) -0.005(2)
C11 0.0361(18) 0.0376(18) 0.048(2) -0.0210(16) -0.0024(15) -0.0052(14)
C12 0.0345(18) 0.0364(18) 0.046(2) -0.0165(16) -0.0059(15) -0.0036(15)
C13 0.0332(18) 0.055(2) 0.058(2) -0.0247(19) -0.0042(16) -0.0106(16)
C14 0.048(2) 0.088(3) 0.072(3) -0.016(2) -0.021(2) -0.011(2)
C15 0.053(2) 0.069(3) 0.092(3) -0.036(3) -0.005(2) -0.020(2)
C16 0.043(2) 0.048(2) 0.067(3) -0.031(2) 0.0001(18) -0.0042(17)
C17 0.087(3) 0.052(3) 0.107(4) -0.036(3) -0.021(3) 0.011(2)
C18 0.142(5) 0.069(3) 0.083(4) -0.039(3) -0.033(3) 0.003(3)
C19 0.062(2) 0.037(2) 0.066(3) -0.0228(19) -0.0148(19) -0.0020(18)
C20 0.119(4) 0.080(3) 0.104(4) -0.059(3) -0.040(3) 0.008(3)
C21 0.080(3) 0.063(3) 0.107(4) -0.038(3) -0.016(3) 0.010(2)
C22 0.095(4) 0.045(2) 0.117(4) -0.025(3) -0.015(3) -0.010(2)

loop_
_atom_type_symbol
_atom_type_description
_atom_type_scat_dispersion_real
_atom_type_scat_dispersion_imag
_atom_type_scat_source
C C 0.0033 0.0016 'International Tables Vol C Tables 4.2.6.8 and 6.1.1.4'
H H 0.0000 0.0000 'International Tables Vol C Tables 4.2.6.8 and 6.1.1.4'
N N 0.0061 0.0033 'International Tables Vol C Tables 4.2.6.8 and 6.1.1.4'
Mg Mg 0.0486 0.0363 'International Tables Vol C Tables 4.2.6.8 and 6.1.1.4'

loop_
_geom_angle_atom_site_label_1
_geom_angle_atom_site_label_2
_geom_angle_atom_site_label_3
_geom_angle
N5 Mg1 N3 89.89(11)
N5 Mg1 C19 138.34(13)
N3 Mg1 C19 119.78(13)
N5 Mg1 N1 88.42(11)
N3 Mg1 N1 86.28(11)
C19 Mg1 N1 119.66(13)
C3 N1 N2 104.7(3)
C3 N1 Mg1 142.3(2)
N2 N1 Mg1 111.22(19)
C1 N2 N1 111.7(3)
C1 N2 C11 128.2(3)
N1 N2 C11 120.1(3)
C8 N3 N4 105.4(3)
C8 N3 Mg1 141.5(2)
N4 N3 Mg1 111.54(19)
C6 N4 N3 111.5(3)
C6 N4 C11 128.5(3)
N3 N4 C11 120.0(2)
C12 N5 C13 114.4(3)
C12 N5 Mg1 118.5(2)
C13 N5 Mg1 125.1(2)
C12 N6 C16 123.5(3)
N2 C1 C2 106.2(3)
N2 C1 C4 123.1(3)
C2 C1 C4 130.7(3)
C1 C2 C3 106.9(3)
N1 C3 C2 110.5(3)
N1 C3 C5 120.9(3)
C2 C3 C5 128.6(3)
N4 C6 C7 105.2(3)
N4 C6 C9 123.9(4)
C7 C6 C9 130.8(3)
C6 C7 C8 107.9(3)
N3 C8 C7 110.0(3)
N3 C8 C10 120.7(3)
C7 C8 C10 129.2(3)
N4 C11 N2 110.0(2)
N4 C11 C12 113.1(3)
N2 C11 C12 113.6(3)
N6 C12 N5 124.9(3)
N6 C12 C11 121.8(3)
N5 C12 C11 113.3(3)
N5 C13 C14 112.2(3)
N5 C13 C15 109.8(3)
C14 C13 C15 110.3(3)
N6 C16 C18 110.4(3)
N6 C16 C17 108.4(3)
C18 C16 C17 110.5(3)
C20 C19 C21 107.9(3)
C20 C19 C22 107.1(4)
C21 C19 C22 106.9(3)
C20 C19 Mg1 111.0(3)
C21 C19 Mg1 109.3(3)
C22 C19 Mg1 114.3(3)

loop_
_geom_bond_atom_site_label_1
_geom_bond_atom_site_label_2
_geom_bond_distance
Mg1 N5 2.051(3)
Mg1 N3 2.153(3)
Mg1 C19 2.157(3)
Mg1 N1 2.156(3)
N1 C3 1.339(4)
N1 N2 1.364(3)
N2 C1 1.351(4)
N2 C11 1.455(4)
N3 C8 1.330(4)
N3 N4 1.366(3)
N4 C6 1.357(4)
N4 C11 1.453(4)
N5 C12 1.346(4)
N5 C13 1.463(4)
N6 C12 1.296(4)
N6 C16 1.455(4)
C1 C2 1.360(5)
C1 C4 1.495(5)
C2 C3 1.381(5)
C3 C5 1.489(5)
C6 C7 1.367(5)
C6 C9 1.485(5)
C7 C8 1.377(5)
C8 C10 1.497(5)
C11 C12 1.541(4)
C13 C14 1.514(5)
C13 C15 1.517(5)
C16 C18 1.489(6)
C16 C17 1.515(5)
C19 C20 1.514(5)
C19 C21 1.528(5)
C19 C22 1.532(6)
